data_7058224
loop_
_publ_author_name
'Pisk, Jana'
'Rub\<ci\'c, Mirta'
'Kuzman, Dino'
'Cindri\'c, Marina'
'Agustin, Dominique'
'Vrdoljak, Vi\<snja'

_publ_section_title
;
 Molybdenum(vi) complexes of hemilabile aroylhydrazone ligands as
 efficient catalysts for greener cyclooctene epoxidation: an experimental
 and theoretical approach
;
_journal_issue 14
_journal_name_full 'New Journal of Chemistry'
_journal_page_first 5531
_journal_paper_doi 10.1039/C9NJ00229D
_journal_volume 43
_journal_year 2019
_chemical_formula_moiety 'C15 H15 Mo N3 O5'
_chemical_formula_sum 'C15 H15 Mo N3 O5'
_chemical_formula_weight 413.24
_chemical_name_common 'methanol(2-oxobenzaldehyde 2-aminobenzoylhydrazonato-O,N,O')dioxomolybdenum(VI)'
_space_group_crystal_system monoclinic
_space_group_IT_number 14
_space_group_name_Hall '-P 2yn'
_space_group_name_H-M_alt 'P 1 21/n 1'
_symmetry_space_group_name_Hall '-P 2yn'
_symmetry_space_group_name_H-M 'P 1 21/n 1'
_atom_sites_solution_hydrogens mixed
_audit_creation_method SHELXL-2018/3
_audit_update_record
;
2018-12-23 deposited with the CCDC.    2019-03-06 downloaded from the CCDC.
;
_cell_angle_alpha 90
_cell_angle_beta 107.415(7)
_cell_angle_gamma 90
_cell_formula_units_Z 4
_cell_length_a 11.5800(8)
_cell_length_b 9.6323(4)
_cell_length_c 14.7642(10)
_cell_measurement_reflns_used 2354
_cell_measurement_temperature 296(2)
_cell_measurement_theta_max 26.6120
_cell_measurement_theta_min 4.3900
_cell_volume 1571.34(18)
_computing_cell_refinement 'CrysAlisPro 1.171.38.43 (Rigaku OD, 2015)'
_computing_data_collection 'CrysAlisPro 1.171.38.43 (Rigaku OD, 2015)'
_computing_data_reduction 'CrysAlisPro 1.171.38.43 (Rigaku OD, 2015)'
_computing_structure_refinement 'SHELXL-2018/3 (Sheldrick, 2018)'
_computing_structure_solution 'SHELXS-2013 (Sheldrick, 2013)'
_diffrn_ambient_temperature 296(2)
_diffrn_detector 'CCD plate'
_diffrn_detector_area_resol_mean 16.3426
_diffrn_detector_type Sapphire3
_diffrn_measured_fraction_theta_full 0.996
_diffrn_measured_fraction_theta_max 0.997
_diffrn_measurement_device 'four-circle diffractometer'
_diffrn_measurement_device_type 'Xcalibur, Sapphire3'
_diffrn_measurement_method '\w scans'
_diffrn_radiation_monochromator graphite
_diffrn_radiation_probe x-ray
_diffrn_radiation_type 'Mo K\a'
_diffrn_radiation_wavelength 0.71073
_diffrn_reflns_av_R_equivalents 0.0809
_diffrn_reflns_av_unetI/netI 0.0927
_diffrn_reflns_Laue_measured_fraction_full 0.996
_diffrn_reflns_Laue_measured_fraction_max 0.997
_diffrn_reflns_limit_h_max 15
_diffrn_reflns_limit_h_min -15
_diffrn_reflns_limit_k_max 13
_diffrn_reflns_limit_k_min -13
_diffrn_reflns_limit_l_max 18
_diffrn_reflns_limit_l_min -20
_diffrn_reflns_number 17526
_diffrn_reflns_point_group_measured_fraction_full 0.996
_diffrn_reflns_point_group_measured_fraction_max 0.997
_diffrn_reflns_theta_full 25.242
_diffrn_reflns_theta_max 29.249
_diffrn_reflns_theta_min 4.121
_diffrn_source 'fine-focus sealed X-ray tube'
_diffrn_source_type 'Enhance (Mo) X-ray Source'
_exptl_absorpt_coefficient_mu 0.866
_exptl_absorpt_correction_T_max 1.00000
_exptl_absorpt_correction_T_min 0.88715
_exptl_absorpt_correction_type multi-scan
_exptl_absorpt_process_details
;
CrysAlisPro 1.171.38.43 (Rigaku Oxford Diffraction, 2015)
Empirical absorption correction using spherical harmonics,
 implemented in SCALE3 ABSPACK scaling algorithm.
;
_exptl_crystal_colour orange
_exptl_crystal_density_diffrn 1.747
_exptl_crystal_description plate
_exptl_crystal_F_000 832
_exptl_crystal_size_max 0.31
_exptl_crystal_size_mid 0.08
_exptl_crystal_size_min 0.02
_refine_diff_density_max 1.305
_refine_diff_density_min -0.535
_refine_diff_density_rms 0.115
_refine_ls_extinction_method none
_refine_ls_goodness_of_fit_ref 1.027
_refine_ls_hydrogen_treatment mixed
_refine_ls_matrix_type full
_refine_ls_number_parameters 227
_refine_ls_number_reflns 4272
_refine_ls_number_restraints 3
_refine_ls_restrained_S_all 1.027
_refine_ls_R_factor_all 0.1073
_refine_ls_R_factor_gt 0.0531
_refine_ls_shift/su_max 0.001
_refine_ls_shift/su_mean 0.000
_refine_ls_structure_factor_coef Fsqd
_refine_ls_weighting_details 'w=1/[\s^2^(Fo^2^)+(0.0464P)^2^] where P=(Fo^2^+2Fc^2^)/3'
_refine_ls_weighting_scheme calc
_refine_ls_wR_factor_gt 0.1047
_refine_ls_wR_factor_ref 0.1216
_reflns_Friedel_coverage 0.000
_reflns_number_gt 2654
_reflns_number_total 4272
_reflns_threshold_expression 'I > 2\s(I)'
_cod_data_source_file c9nj00229d2.cif
_cod_data_source_block 1a
_cod_depositor_comments 'Adding full bibliography for 7058224--7058230.cif.'
_cod_database_code 7058224
_publcif_datablock.id {a7a88871-fc01-475e-b56b-b0cd65d2279c}

_shelx_shelxl_version_number 2018/3
_shelx_space_group_comment
;
The symmetry employed for this shelxl refinement is uniquely defined
by the following loop, which should always be used as a source of
symmetry information in preference to the above space-group names.
They are only intended as comments.
;
_oxdiff_exptl_absorpt_empirical_full_min 0.948
_oxdiff_exptl_absorpt_empirical_full_max 1.115
_oxdiff_exptl_absorpt_empirical_details
;
Empirical correction (ABSPACK) includes:
- Absorption correction using spherical harmonics
- Frame scaling
;

loop_
_space_group_symop_operation_xyz
'x, y, z'
'-x+1/2, y+1/2, -z+1/2'
'-x, -y, -z'
'x-1/2, -y-1/2, z-1/2'

loop_
_atom_site_label
_atom_site_type_symbol
_atom_site_fract_x
_atom_site_fract_y
_atom_site_fract_z
_atom_site_U_iso_or_equiv
_atom_site_adp_type
_atom_site_occupancy
_atom_site_site_symmetry_order
_atom_site_calc_flag
_atom_site_refinement_flags_posn
_atom_site_refinement_flags_adp
C15 C 0.3585(5) 0.6507(6) 0.0265(4) 0.0544(14) Uani 1 1 d . .
H15A H 0.337662 0.635852 0.083989 0.082 Uiso 1 1 calc R U
H15B H 0.335305 0.570974 -0.013928 0.082 Uiso 1 1 calc R U
H15C H 0.316819 0.731157 -0.005550 0.082 Uiso 1 1 calc R U
Mo1 Mo 0.61455(4) 0.70674(3) 0.20021(3) 0.03103(13) Uani 1 1 d . .
N3 N 0.4992(4) 1.2784(4) 0.1318(3) 0.0362(9) Uani 1 1 d D .
H3A H 0.563(3) 1.231(4) 0.150(3) 0.043 Uiso 1 1 d D U
H3B H 0.511(4) 1.357(3) 0.159(3) 0.043 Uiso 1 1 d D U
O4 O 0.5404(3) 0.5661(3) 0.2262(2) 0.0411(8) Uani 1 1 d . .
O1 O 0.4851(3) 0.8469(3) 0.1938(2) 0.0338(7) Uani 1 1 d . .
N1 N 0.5748(3) 1.0081(3) 0.1200(3) 0.0337(9) Uani 1 1 d . .
O2 O 0.7255(3) 0.6270(3) 0.1413(3) 0.0426(9) Uani 1 1 d . .
C4 C 0.3016(4) 1.2942(5) 0.1524(4) 0.0422(12) Uani 1 1 d . .
H4 H 0.305380 1.389940 0.145756 0.051 Uiso 1 1 calc R U
N2 N 0.6554(3) 0.8972(3) 0.1272(3) 0.0316(8) Uani 1 1 d . .
C1 C 0.4904(4) 0.9724(4) 0.1559(3) 0.0309(10) Uani 1 1 d . .
C2 C 0.3915(4) 1.0683(4) 0.1569(3) 0.0290(10) Uani 1 1 d . .
C9 C 0.8369(4) 0.8148(4) 0.0976(3) 0.0340(10) Uani 1 1 d . .
C3 C 0.3996(4) 1.2122(4) 0.1475(3) 0.0311(9) Uani 1 1 d . .
O3 O 0.7123(3) 0.7558(3) 0.3059(3) 0.0495(9) Uani 1 1 d . .
C10 C 0.8233(4) 0.6742(4) 0.1190(3) 0.0341(11) Uani 1 1 d . .
O5 O 0.4877(3) 0.6717(4) 0.0491(3) 0.0447(9) Uani 1 1 d D .
H5O H 0.497(5) 0.693(5) -0.002(2) 0.054 Uiso 1 1 d D U
C13 C 1.0267(5) 0.7609(6) 0.0711(4) 0.0529(14) Uani 1 1 d . .
H13 H 1.095509 0.789665 0.056156 0.063 Uiso 1 1 calc R U
C8 C 0.7461(4) 0.9183(4) 0.0981(4) 0.0371(11) Uani 1 1 d . .
H8 H 0.755263 1.006422 0.075344 0.045 Uiso 1 1 calc R U
C14 C 0.9392(5) 0.8548(5) 0.0730(4) 0.0487(13) Uani 1 1 d . .
H14 H 0.947977 0.946987 0.057604 0.058 Uiso 1 1 calc R U
C7 C 0.2876(4) 1.0129(5) 0.1713(3) 0.0398(12) Uani 1 1 d . .
H7 H 0.282464 0.917241 0.177848 0.048 Uiso 1 1 calc R U
C12 C 1.0129(5) 0.6235(5) 0.0914(4) 0.0472(13) Uani 1 1 d . .
H12 H 1.072063 0.559409 0.089270 0.057 Uiso 1 1 calc R U
C11 C 0.9112(4) 0.5798(5) 0.1150(4) 0.0416(12) Uani 1 1 d . .
H11 H 0.902393 0.486668 0.128098 0.050 Uiso 1 1 calc R U
C6 C 0.1921(5) 1.0944(5) 0.1763(4) 0.0472(13) Uani 1 1 d . .
H6 H 0.123522 1.054620 0.185855 0.057 Uiso 1 1 calc R U
C5 C 0.2002(5) 1.2365(5) 0.1669(4) 0.0446(13) Uani 1 1 d . .
H5 H 0.136731 1.293194 0.170468 0.054 Uiso 1 1 calc R U

loop_
_atom_site_aniso_label
_atom_site_aniso_U_11
_atom_site_aniso_U_22
_atom_site_aniso_U_33
_atom_site_aniso_U_23
_atom_site_aniso_U_13
_atom_site_aniso_U_12
C15 0.034(3) 0.075(4) 0.051(4) 0.010(3) 0.006(3) -0.009(3)
Mo1 0.0344(2) 0.02398(19) 0.0348(2) 0.00147(17) 0.01049(17) -0.00064(16)
N3 0.033(2) 0.027(2) 0.048(3) 0.0008(18) 0.010(2) 0.0000(16)
O4 0.052(2) 0.0298(16) 0.046(2) 0.0061(14) 0.0220(18) 0.0001(14)
O1 0.0356(19) 0.0274(15) 0.041(2) 0.0033(13) 0.0151(16) 0.0010(13)
N1 0.036(2) 0.0270(18) 0.041(2) 0.0024(15) 0.0155(19) 0.0002(15)
O2 0.043(2) 0.0278(16) 0.065(3) 0.0006(15) 0.0275(19) 0.0010(14)
C4 0.045(3) 0.033(2) 0.048(3) -0.006(2) 0.014(3) 0.003(2)
N2 0.032(2) 0.0276(18) 0.037(2) -0.0004(15) 0.0125(18) -0.0010(15)
C1 0.033(3) 0.025(2) 0.032(3) -0.0013(17) 0.005(2) -0.0012(17)
C2 0.031(3) 0.030(2) 0.026(3) 0.0022(17) 0.008(2) 0.0023(17)
C9 0.028(3) 0.036(2) 0.038(3) -0.0010(19) 0.010(2) 0.0014(19)
C3 0.035(3) 0.032(2) 0.026(2) -0.0014(19) 0.009(2) 0.0017(19)
O3 0.052(2) 0.0477(18) 0.042(2) 0.0017(15) 0.0049(18) 0.0065(16)
C10 0.038(3) 0.039(2) 0.025(3) -0.0048(18) 0.009(2) 0.0024(19)
O5 0.037(2) 0.062(2) 0.034(2) 0.0001(16) 0.0089(17) -0.0097(16)
C13 0.035(3) 0.069(4) 0.058(4) -0.009(3) 0.018(3) -0.005(2)
C8 0.042(3) 0.028(2) 0.044(3) 0.0027(19) 0.017(2) -0.0013(19)
C14 0.043(3) 0.051(3) 0.058(4) -0.004(3) 0.023(3) -0.006(2)
C7 0.043(3) 0.035(2) 0.042(3) 0.000(2) 0.014(3) 0.001(2)
C12 0.037(3) 0.060(3) 0.045(3) -0.008(3) 0.012(3) 0.011(2)
C11 0.042(3) 0.040(3) 0.040(3) -0.004(2) 0.009(3) 0.008(2)
C6 0.038(3) 0.052(3) 0.055(4) -0.005(2) 0.019(3) -0.007(2)
C5 0.041(3) 0.047(3) 0.048(3) -0.002(2) 0.017(3) 0.016(2)

loop_
_atom_type_symbol
_atom_type_description
_atom_type_scat_dispersion_real
_atom_type_scat_dispersion_imag
_atom_type_scat_source
C C 0.0033 0.0016 'International Tables Vol C Tables 4.2.6.8 and 6.1.1.4'
H H 0.0000 0.0000 'International Tables Vol C Tables 4.2.6.8 and 6.1.1.4'
N N 0.0061 0.0033 'International Tables Vol C Tables 4.2.6.8 and 6.1.1.4'
O O 0.0106 0.0060 'International Tables Vol C Tables 4.2.6.8 and 6.1.1.4'
Mo Mo -1.6832 0.6857 'International Tables Vol C Tables 4.2.6.8 and 6.1.1.4'

loop_
_geom_angle_atom_site_label_1
_geom_angle_atom_site_label_2
_geom_angle_atom_site_label_3
_geom_angle
O3 Mo1 O4 104.83(16)
O3 Mo1 O2 100.10(16)
O4 Mo1 O2 103.60(13)
O3 Mo1 O1 98.06(15)
O4 Mo1 O1 97.23(13)
O2 Mo1 O1 147.69(13)
O3 Mo1 N2 92.03(15)
O4 Mo1 N2 161.23(15)
O2 Mo1 N2 81.01(12)
O1 Mo1 N2 71.83(12)
O3 Mo1 O5 171.58(14)
O4 Mo1 O5 83.31(14)
O2 Mo1 O5 79.69(14)
O1 Mo1 O5 78.51(13)
N2 Mo1 O5 79.61(13)
C1 O1 Mo1 120.1(3)
C1 N1 N2 109.6(3)
C10 O2 Mo1 134.6(3)
C5 C4 C3 121.6(4)
C8 N2 N1 117.0(3)
C8 N2 Mo1 127.5(3)
N1 N2 Mo1 115.3(2)
N1 C1 O1 123.1(4)
N1 C1 C2 121.5(4)
O1 C1 C2 115.4(4)
C7 C2 C3 118.8(4)
C7 C2 C1 118.1(4)
C3 C2 C1 123.0(4)
C14 C9 C10 119.0(4)
C14 C9 C8 119.0(4)
C10 C9 C8 122.0(4)
N3 C3 C2 123.5(4)
N3 C3 C4 118.2(4)
C2 C3 C4 118.3(4)
O2 C10 C11 118.2(4)
O2 C10 C9 122.4(4)
C11 C10 C9 119.3(4)
C15 O5 Mo1 124.1(3)
C14 C13 C12 119.8(5)
N2 C8 C9 124.6(4)
C13 C14 C9 121.2(5)
C6 C7 C2 122.4(4)
C13 C12 C11 120.6(5)
C10 C11 C12 120.2(4)
C7 C6 C5 118.7(4)
C4 C5 C6 120.3(4)

loop_
_geom_bond_atom_site_label_1
_geom_bond_atom_site_label_2
_geom_bond_distance
C15 O5 1.446(6)
Mo1 O3 1.698(4)
Mo1 O4 1.708(3)
Mo1 O2 1.915(3)
Mo1 O1 1.998(3)
Mo1 N2 2.248(3)
Mo1 O5 2.300(4)
N3 C3 1.397(5)
O1 C1 1.340(5)
N1 C1 1.291(5)
N1 N2 1.401(5)
O2 C10 1.349(5)
C4 C5 1.372(6)
C4 C3 1.402(6)
N2 C8 1.266(5)
C1 C2 1.474(6)
C2 C7 1.390(6)
C2 C3 1.399(5)
C9 C14 1.394(6)
C9 C10 1.410(6)
C9 C8 1.450(6)
C10 C11 1.379(6)
C13 C14 1.365(7)
C13 C12 1.377(7)
C7 C6 1.376(6)
C12 C11 1.389(6)
C6 C5 1.381(6)

loop_
_geom_torsion_atom_site_label_1
_geom_torsion_atom_site_label_2
_geom_torsion_atom_site_label_3
_geom_torsion_atom_site_label_4
_geom_torsion
C1 N1 N2 C8 -177.4(4)
C1 N1 N2 Mo1 -1.9(5)
N2 N1 C1 O1 0.2(6)
N2 N1 C1 C2 -179.1(4)
Mo1 O1 C1 N1 1.9(6)
Mo1 O1 C1 C2 -178.7(3)
N1 C1 C2 C7 162.3(5)
O1 C1 C2 C7 -17.2(6)
N1 C1 C2 C3 -20.2(7)
O1 C1 C2 C3 160.4(4)
C7 C2 C3 N3 -179.3(4)
C1 C2 C3 N3 3.1(7)
C7 C2 C3 C4 -0.4(6)
C1 C2 C3 C4 -178.0(4)
C5 C4 C3 N3 179.5(5)
C5 C4 C3 C2 0.5(7)
Mo1 O2 C10 C11 152.4(4)
Mo1 O2 C10 C9 -29.2(7)
C14 C9 C10 O2 -178.4(5)
C8 C9 C10 O2 -0.1(7)
C14 C9 C10 C11 0.0(7)
C8 C9 C10 C11 178.3(5)
N1 N2 C8 C9 -178.3(4)
Mo1 N2 C8 C9 6.9(7)
C14 C9 C8 N2 -173.4(5)
C10 C9 C8 N2 8.3(8)
C12 C13 C14 C9 1.7(9)
C10 C9 C14 C13 -1.3(8)
C8 C9 C14 C13 -179.7(5)
C3 C2 C7 C6 0.2(7)
C1 C2 C7 C6 177.9(5)
C14 C13 C12 C11 -0.8(8)
O2 C10 C11 C12 179.4(5)
C9 C10 C11 C12 0.9(7)
C13 C12 C11 C10 -0.5(8)
C2 C7 C6 C5 -0.2(8)
C3 C4 C5 C6 -0.5(8)
C7 C6 C5 C4 0.3(8)
